data_7024369
loop_
_publ_author_name
'Amoedo, Almudena'
'Carballo, Rosa'
'Garc\'ia-Mart\'inez, Emilia'
'Lago, Ana Bel\'en'
'V\'azquez-L\'opez, Ezequiel M'

_publ_section_title
;
 Molecular metallocycles, acyclic metallodimers and 2D coordination
 polymers containing the twisted ligand bis(pyrimidin-2-ylthio)methane.
;
_journal_issue 9
_journal_name_full 'Dalton transactions (Cambridge, England : 2003)'
_journal_page_first 2385
_journal_page_last 2394
_journal_paper_doi 10.1039/b915942h
_journal_volume 39
_journal_year 2010
_chemical_formula_sum 'C9 H8 Br Cu N4 S2'
_chemical_formula_weight 379.76
_chemical_name_systematic
;
?
;
_space_group_IT_number 14
_symmetry_cell_setting monoclinic
_symmetry_space_group_name_Hall '-P 2ybc'
_symmetry_space_group_name_H-M 'P 1 21/c 1'
_atom_sites_solution_hydrogens geom
_atom_sites_solution_primary direct
_atom_sites_solution_secondary difmap
_audit_creation_method SHELXL-97
_cell_angle_alpha 90.00
_cell_angle_beta 111.281(2)
_cell_angle_gamma 90.00
_cell_formula_units_Z 4
_cell_length_a 7.4615(8)
_cell_length_b 19.921(2)
_cell_length_c 8.8263(9)
_cell_measurement_temperature 293(2)
_cell_volume 1222.5(2)
_computing_cell_refinement 'Bruker SMART'
_computing_data_collection 'Bruker SMART'
_computing_data_reduction 'Bruker SHELXTL'
_computing_molecular_graphics 'Bruker SHELX97'
_computing_publication_material 'Bruker SHELX97'
_computing_structure_refinement 'SHELXL-97 (Sheldrick, 1997)'
_computing_structure_solution 'SHELXS-97 (Sheldrick, 1990)'
_diffrn_ambient_temperature 293(2)
_diffrn_measured_fraction_theta_full 0.922
_diffrn_measured_fraction_theta_max 0.922
_diffrn_measurement_device_type 'CCD area detector'
_diffrn_measurement_method 'phi and omega scans'
_diffrn_radiation_monochromator graphite
_diffrn_radiation_source 'fine-focus sealed tube'
_diffrn_radiation_type MoK\a
_diffrn_radiation_wavelength 0.71073
_diffrn_reflns_av_R_equivalents 0.0423
_diffrn_reflns_av_sigmaI/netI 0.0607
_diffrn_reflns_limit_h_max 8
_diffrn_reflns_limit_h_min -9
_diffrn_reflns_limit_k_max 26
_diffrn_reflns_limit_k_min -25
_diffrn_reflns_limit_l_max 11
_diffrn_reflns_limit_l_min -8
_diffrn_reflns_number 7275
_diffrn_reflns_theta_full 28.02
_diffrn_reflns_theta_max 28.02
_diffrn_reflns_theta_min 2.04
_exptl_absorpt_coefficient_mu 5.376
_exptl_absorpt_correction_T_max 1.000000
_exptl_absorpt_correction_T_min 0.635693
_exptl_absorpt_correction_type multi-scan
_exptl_crystal_colour yellow
_exptl_crystal_density_diffrn 2.063
_exptl_crystal_density_method 'not measured'
_exptl_crystal_description block
_exptl_crystal_F_000 744
_exptl_crystal_size_max .37
_exptl_crystal_size_mid .21
_exptl_crystal_size_min .19
_refine_diff_density_max 0.803
_refine_diff_density_min -0.581
_refine_diff_density_rms 0.094
_refine_ls_extinction_method none
_refine_ls_goodness_of_fit_ref 0.873
_refine_ls_hydrogen_treatment constr
_refine_ls_matrix_type full
_refine_ls_number_parameters 154
_refine_ls_number_reflns 2800
_refine_ls_number_restraints 0
_refine_ls_restrained_S_all 0.873
_refine_ls_R_factor_all 0.0657
_refine_ls_R_factor_gt 0.0359
_refine_ls_shift/su_max 0.002
_refine_ls_shift/su_mean 0.000
_refine_ls_structure_factor_coef Fsqd
_refine_ls_weighting_details 'w=1/[\s^2^(Fo^2^)+(0.0383P)^2^+0.0000P] where P=(Fo^2^+2Fc^2^)/3'
_refine_ls_weighting_scheme calc
_refine_ls_wR_factor_gt 0.0725
_refine_ls_wR_factor_ref 0.0789
_reflns_number_gt 1854
_reflns_number_total 2800
_reflns_threshold_expression >2sigma(I)
_cod_data_source_file b915942h.txt
_cod_data_source_block 7
_cod_depositor_comments
;
The following automatic conversions were performed:

'_symmetry_cell_setting' value 'Monoclinic' changed to 'monoclinic'
according to /home/saulius/struct/CIF-dictionaries/cif_core.dic
dictionary named 'cif_core.dic' version 2.4.2 from 2011-04-26.

Automatic conversion script
Id: cif_fix_values 1891 2012-01-12 08:04:46Z andrius 

The following automatic conversions were performed:

'_refine_ls_weighting_scheme' value 'calc
w=1/[\s^2^(Fo^2^)+(0.0383P)^2^+0.0000P] where P=(Fo^2^+2Fc^2^)/3' was
changed to 'calc'. New tag '_refine_ls_weighting_details' was
created. The value of the new tag was set to
'w=1/[\s^2^(Fo^2^)+(0.0383P)^2^+0.0000P] where P=(Fo^2^+2Fc^2^)/3'.

Automatic conversion script
Id: cif_fix_values 3143 2015-03-26 13:38:13Z robertas 
;
_cod_original_sg_symbol_H-M P2(1)/c
_cod_database_code 7024369

loop_
_symmetry_equiv_pos_as_xyz
'x, y, z'
'-x, y+1/2, -z+1/2'
'-x, -y, -z'
'x, -y-1/2, z-1/2'

loop_
_atom_site_label
_atom_site_type_symbol
_atom_site_fract_x
_atom_site_fract_y
_atom_site_fract_z
_atom_site_U_iso_or_equiv
_atom_site_adp_type
_atom_site_occupancy
_atom_site_calc_flag
_atom_site_refinement_flags
Br1 Br 0.13333(6) 0.531829(19) 0.34906(5) 0.04304(13) Uani 1 d .
Cu Cu 0.05341(7) 0.56823(3) 0.58332(7) 0.04764(16) Uani 1 d .
S1 S 0.06942(14) 0.63195(5) 0.91543(13) 0.0443(3) Uani 1 d .
S11 S 0.12945(15) 0.77104(5) 1.06886(16) 0.0530(3) Uani 1 d .
N3 N 0.4507(5) 0.61249(15) 1.0581(4) 0.0411(8) Uani 1 d .
N1 N 0.2960(4) 0.57654(14) 0.7836(4) 0.0348(7) Uani 1 d .
N11 N -0.1487(4) 0.85781(14) 1.0171(4) 0.0373(7) Uani 1 d .
N13 N -0.2386(6) 0.74366(16) 1.0041(6) 0.0727(14) Uani 1 d .
C1 C 0.1288(6) 0.68182(19) 1.0968(5) 0.0471(10) Uani 1 d .
H1A H 0.0378 0.6714 1.1487 0.056 Uiso 1 calc R
H1B H 0.2553 0.6685 1.1709 0.056 Uiso 1 calc R
C2 C 0.2965(5) 0.60505(17) 0.9233(5) 0.0350(9) Uani 1 d .
C4 C 0.6167(6) 0.5888(2) 1.0537(6) 0.0463(11) Uani 1 d .
H4 H 0.7273 0.5936 1.1459 0.056 Uiso 1 calc R
C5 C 0.6317(6) 0.55800(19) 0.9207(6) 0.0447(10) Uani 1 d .
H5 H 0.7479 0.5411 0.9208 0.054 Uiso 1 calc R
C6 C 0.4640(5) 0.55347(18) 0.7859(5) 0.0394(9) Uani 1 d .
H6 H 0.4690 0.5333 0.6925 0.047 Uiso 1 calc R
C12 C -0.1118(5) 0.79138(18) 1.0246(5) 0.0385(9) Uani 1 d .
C14 C -0.4182(7) 0.7638(2) 0.9768(9) 0.095(2) Uani 1 d .
H14 H -0.5121 0.7310 0.9610 0.114 Uiso 1 calc R
C15 C -0.4722(6) 0.8286(2) 0.9707(6) 0.0589(13) Uani 1 d .
H15 H -0.5976 0.8412 0.9554 0.071 Uiso 1 calc R
C16 C -0.3310(6) 0.8745(2) 0.9883(5) 0.0432(10) Uani 1 d .
H16 H -0.3633 0.9198 0.9798 0.052 Uiso 1 calc R

loop_
_atom_site_aniso_label
_atom_site_aniso_U_11
_atom_site_aniso_U_22
_atom_site_aniso_U_33
_atom_site_aniso_U_23
_atom_site_aniso_U_13
_atom_site_aniso_U_12
Br1 0.0504(3) 0.0363(2) 0.0473(2) 0.0000(2) 0.0237(2) -0.00234(18)
Cu 0.0412(3) 0.0457(3) 0.0545(3) -0.0013(3) 0.0155(2) 0.0079(2)
S1 0.0360(6) 0.0474(6) 0.0509(6) -0.0061(5) 0.0175(5) 0.0060(4)
S11 0.0402(6) 0.0419(6) 0.0831(9) -0.0095(6) 0.0297(6) -0.0006(5)
N3 0.0361(19) 0.0357(17) 0.047(2) -0.0001(15) 0.0098(16) 0.0035(14)
N1 0.0368(19) 0.0257(15) 0.045(2) 0.0010(14) 0.0185(15) 0.0001(13)
N11 0.0369(19) 0.0315(16) 0.0417(19) 0.0023(15) 0.0123(15) -0.0017(13)
N13 0.046(2) 0.0311(18) 0.132(4) 0.007(2) 0.022(2) -0.0038(16)
C1 0.058(3) 0.044(2) 0.043(2) 0.000(2) 0.022(2) 0.014(2)
C2 0.035(2) 0.0237(18) 0.048(3) 0.0050(17) 0.0168(19) 0.0011(15)
C4 0.028(2) 0.044(2) 0.059(3) 0.006(2) 0.007(2) -0.0026(17)
C5 0.038(2) 0.033(2) 0.071(3) 0.002(2) 0.028(2) 0.0033(17)
C6 0.038(2) 0.0337(19) 0.054(3) 0.0018(19) 0.026(2) 0.0022(16)
C12 0.042(2) 0.030(2) 0.045(2) 0.0000(18) 0.0178(19) -0.0018(16)
C14 0.038(3) 0.044(3) 0.188(7) 0.020(4) 0.025(4) -0.007(2)
C15 0.032(2) 0.054(3) 0.086(4) 0.009(3) 0.016(2) 0.002(2)
C16 0.038(2) 0.039(2) 0.048(3) 0.003(2) 0.0091(19) 0.0036(17)

loop_
_atom_type_symbol
_atom_type_description
_atom_type_scat_dispersion_real
_atom_type_scat_dispersion_imag
_atom_type_scat_source
C C 0.0033 0.0016 'International Tables Vol C Tables 4.2.6.8 and 6.1.1.4'
H H 0.0000 0.0000 'International Tables Vol C Tables 4.2.6.8 and 6.1.1.4'
N N 0.0061 0.0033 'International Tables Vol C Tables 4.2.6.8 and 6.1.1.4'
S S 0.1246 0.1234 'International Tables Vol C Tables 4.2.6.8 and 6.1.1.4'
Cu Cu 0.3201 1.2651 'International Tables Vol C Tables 4.2.6.8 and 6.1.1.4'
Br Br -0.2901 2.4595 'International Tables Vol C Tables 4.2.6.8 and 6.1.1.4'

loop_
_geom_angle_atom_site_label_1
_geom_angle_atom_site_label_2
_geom_angle_atom_site_label_3
_geom_angle
_geom_angle_site_symmetry_1
_geom_angle_site_symmetry_3
Cu Br1 Cu 73.84(2) . 3_566
N1 Cu N11 121.68(12) . 4_575
N1 Cu Br1 110.19(9) . .
N11 Cu Br1 110.63(9) 4_575 .
N1 Cu Br1 104.11(8) . 3_566
N11 Cu Br1 102.47(9) 4_575 3_566
Br1 Cu Br1 106.15(2) . 3_566
N1 Cu Cu 119.14(8) . 3_566
N11 Cu Cu 117.96(9) 4_575 3_566
Br1 Cu Cu 55.504(19) . 3_566
Br1 Cu Cu 50.651(18) 3_566 3_566
N1 Cu S1 55.68(9) . .
N11 Cu S1 75.52(9) 4_575 .
Br1 Cu S1 163.75(3) . .
Br1 Cu S1 86.47(3) 3_566 .
Cu Cu S1 136.06(3) 3_566 .
N1 Cu S11 80.85(8) . 4_575
N11 Cu S11 53.12(9) 4_575 4_575
Br1 Cu S11 99.08(3) . 4_575
Br1 Cu S11 150.39(3) 3_566 4_575
Cu Cu S11 150.81(4) 3_566 4_575
S1 Cu S11 72.13(3) . 4_575
C2 S1 C1 102.20(19) . .
C2 S1 Cu 67.93(14) . .
C1 S1 Cu 164.43(15) . .
C12 S11 C1 101.93(19) . .
C2 N3 C4 116.3(4) . .
C6 N1 C2 116.1(3) . .
C6 N1 Cu 121.6(3) . .
C2 N1 Cu 122.3(2) . .
C16 N11 C12 115.5(3) . .
C16 N11 Cu 118.2(2) . 4_576
C12 N11 Cu 125.4(3) . 4_576
C12 N13 C14 115.9(4) . .
S11 C1 S1 115.9(2) . .
N3 C2 N1 125.2(3) . .
N3 C2 S1 120.7(3) . .
N1 C2 S1 114.1(3) . .
N3 C4 C5 123.3(4) . .
C4 C5 C6 116.0(4) . .
N1 C6 C5 123.0(4) . .
N13 C12 N11 125.6(4) . .
N13 C12 S11 119.9(3) . .
N11 C12 S11 114.5(3) . .
C15 C14 N13 124.1(4) . .
C16 C15 C14 115.6(4) . .
N11 C16 C15 123.3(4) . .

loop_
_geom_bond_atom_site_label_1
_geom_bond_atom_site_label_2
_geom_bond_distance
_geom_bond_site_symmetry_2
Br1 Cu 2.4600(7) .
Br1 Cu 2.6218(7) 3_566
Cu N1 2.027(3) .
Cu N11 2.037(3) 4_575
Cu Br1 2.6219(7) 3_566
Cu Cu 3.0555(11) 3_566
Cu S1 3.1566(12) .
Cu S11 3.2625(12) 4_575
S1 C2 1.754(4) .
S1 C1 1.798(4) .
S11 C12 1.745(4) .
S11 C1 1.795(4) .
N3 C2 1.330(5) .
N3 C4 1.340(5) .
N1 C6 1.328(4) .
N1 C2 1.356(5) .
N11 C16 1.332(5) .
N11 C12 1.349(4) .
N11 Cu 2.037(3) 4_576
N13 C12 1.307(5) .
N13 C14 1.334(6) .
C4 C5 1.364(6) .
C5 C6 1.382(5) .
C14 C15 1.349(6) .
C15 C16 1.361(6) .

loop_
_geom_hbond_atom_site_label_D
_geom_hbond_atom_site_label_H
_geom_hbond_atom_site_label_A
_geom_hbond_distance_DH
_geom_hbond_distance_HA
_geom_hbond_distance_DA
_geom_hbond_angle_DHA
_geom_hbond_site_symmetry_A
C14 H14 N3 0.93 2.56 3.326(6) 139.8 1_455
C16 H16 Br1 0.93 2.89 3.538(4) 128.3 2_556

loop_
_geom_torsion_atom_site_label_1
_geom_torsion_atom_site_label_2
_geom_torsion_atom_site_label_3
_geom_torsion_atom_site_label_4
_geom_torsion
_geom_torsion_site_symmetry_1
_geom_torsion_site_symmetry_4
Cu Br1 Cu N1 112.14(9) 3_566 .
Cu Br1 Cu N11 -110.44(10) 3_566 4_575
Cu Br1 Cu Br1 0.000(1) 3_566 3_566
Cu Br1 Cu S1 139.88(11) 3_566 .
Cu Br1 Cu S11 -164.34(3) 3_566 4_575
N1 Cu S1 C2 0.58(15) . .
N11 Cu S1 C2 -145.84(16) 4_575 .
Br1 Cu S1 C2 -31.36(17) . .
Br1 Cu S1 C2 110.31(12) 3_566 .
Cu Cu S1 C2 98.70(13) 3_566 .
S11 Cu S1 C2 -90.45(12) 4_575 .
N1 Cu S1 C1 53.3(5) . .
N11 Cu S1 C1 -93.1(5) 4_575 .
Br1 Cu S1 C1 21.4(5) . .
Br1 Cu S1 C1 163.0(5) 3_566 .
Cu Cu S1 C1 151.4(5) 3_566 .
S11 Cu S1 C1 -37.7(5) 4_575 .
N11 Cu N1 C6 -142.6(3) 4_575 .
Br1 Cu N1 C6 -10.7(3) . .
Br1 Cu N1 C6 102.7(3) 3_566 .
Cu Cu N1 C6 50.2(3) 3_566 .
S1 Cu N1 C6 178.4(3) . .
S11 Cu N1 C6 -107.1(3) 4_575 .
N11 Cu N1 C2 38.2(3) 4_575 .
Br1 Cu N1 C2 170.1(2) . .
Br1 Cu N1 C2 -76.4(3) 3_566 .
Cu Cu N1 C2 -129.0(2) 3_566 .
S1 Cu N1 C2 -0.8(2) . .
S11 Cu N1 C2 73.7(2) 4_575 .
C12 S11 C1 S1 85.9(3) . .
C2 S1 C1 S11 100.8(2) . .
Cu S1 C1 S11 51.8(6) . .
C4 N3 C2 N1 -0.9(5) . .
C4 N3 C2 S1 178.3(3) . .
C6 N1 C2 N3 1.3(5) . .
Cu N1 C2 N3 -179.4(3) . .
C6 N1 C2 S1 -177.9(3) . .
Cu N1 C2 S1 1.3(3) . .
C1 S1 C2 N3 12.6(3) . .
Cu S1 C2 N3 179.9(3) . .
C1 S1 C2 N1 -168.2(3) . .
Cu S1 C2 N1 -0.8(2) . .
C2 N3 C4 C5 -0.5(5) . .
N3 C4 C5 C6 1.3(6) . .
C2 N1 C6 C5 -0.4(5) . .
Cu N1 C6 C5 -179.6(3) . .
C4 C5 C6 N1 -0.8(6) . .
C14 N13 C12 N11 -1.4(8) . .
C14 N13 C12 S11 177.6(5) . .
C16 N11 C12 N13 0.9(6) . .
Cu N11 C12 N13 169.9(4) 4_576 .
C16 N11 C12 S11 -178.1(3) . .
Cu N11 C12 S11 -9.1(5) 4_576 .
C1 S11 C12 N13 -6.8(4) . .
C1 S11 C12 N11 172.3(3) . .
C12 N13 C14 C15 -0.4(10) . .
N13 C14 C15 C16 2.5(10) . .
C12 N11 C16 C15 1.4(6) . .
Cu N11 C16 C15 -168.4(4) 4_576 .
C14 C15 C16 N11 -2.9(8) . .
